data_2022514
loop_
_publ_author_name
'Patel, R. N.'
'Patel, S. K.'
'Patel, A. K.'
'Patel, N.'
'Butcher, Ray J.'

_publ_section_title
;
 A tetranuclear nickel(II) complex,
 [Ni4(L)4](ClO4)4&#x00B7;C2H3N&#x00B7;2H2O, with an asymmetric Ni4O4
 open-cubane-like core
;
_journal_coeditor_code YY2002
_journal_issue 2
_journal_name_full 'Acta Crystallographica Section E Crystallographic Communications'
_journal_paper_doi 10.1107/S2056989021012408
_journal_volume 78
_journal_year 2022
_chemical_absolute_configuration unk
_chemical_formula_iupac '[Ni4 (C13 H12 N3 O2)4] (Cl O4)4, C2 H3 N, 2H2 O'
_chemical_formula_moiety
;
C52 H48 N12 Ni4 O8, 4(Cl O4), C2 H3 N, 2(H2 O)
;
_chemical_formula_sum 'C54 H55 Cl4 N13 Ni4 O26'
_chemical_formula_weight 1678.75
_chemical_name_systematic
;<i>cyclo</i>-Tetrakis(\m-2-methoxy-6-{[2-(pyridin-2-yl)hydrazin-1-ylidene]methyl}phenolato)tetranickel(II) tetrakis(perchlorate) acetonitrile
monosolvate dihydrate
;
_space_group_crystal_system orthorhombic
_space_group_IT_number 33
_space_group_name_Hall 'P 2c -2n'
_space_group_name_H-M_alt 'P n a 21'
_atom_sites_solution_hydrogens mixed
_atom_sites_solution_primary direct
_atom_sites_solution_secondary difmap
_audit_creation_method SHELXL-2018/3
_cell_angle_alpha 90
_cell_angle_beta 90
_cell_angle_gamma 90
_cell_formula_units_Z 4
_cell_length_a 23.5976(6)
_cell_length_b 11.8723(3)
_cell_length_c 22.2989(6)
_cell_measurement_reflns_used 9461
_cell_measurement_temperature 100(2)
_cell_measurement_theta_max 26.31
_cell_measurement_theta_min 2.43
_cell_volume 6247.2(3)
_computing_cell_refinement
;
SAINT (Bruker, 2002)
;
_computing_data_collection
;
APEX2 (Bruker, 2005)
;
_computing_data_reduction
;
SAINT (Bruker, 2002)
;
_computing_molecular_graphics
;
SHELXTL (Sheldrick 2008)
;
_computing_publication_material
;
SHELXTL (Sheldrick 2008)
;
_computing_structure_refinement
;
<i>SHELXL2018/3</i> (Sheldrick, 2015b)
;
_computing_structure_solution
;
SHELXT (Sheldrick 2015a)
;
_diffrn_ambient_temperature 100(2)
_diffrn_measured_fraction_theta_full 0.999
_diffrn_measured_fraction_theta_max 1.000
_diffrn_measurement_device_type 'Bruker APEXII CCD'
_diffrn_measurement_method '\f and \w scans'
_diffrn_radiation_type MoK\a
_diffrn_radiation_wavelength 0.71073
_diffrn_reflns_av_R_equivalents 0.0684
_diffrn_reflns_av_unetI/netI 0.0558
_diffrn_reflns_limit_h_max 31
_diffrn_reflns_limit_h_min -31
_diffrn_reflns_limit_k_max 15
_diffrn_reflns_limit_k_min -15
_diffrn_reflns_limit_l_max 29
_diffrn_reflns_limit_l_min -26
_diffrn_reflns_number 86241
_diffrn_reflns_theta_full 25.242
_diffrn_reflns_theta_max 28.281
_diffrn_reflns_theta_min 1.920
_exptl_absorpt_coefficient_mu 1.456
_exptl_absorpt_correction_T_max 0.765
_exptl_absorpt_correction_T_min 0.554
_exptl_absorpt_correction_type multi-scan
_exptl_absorpt_process_details
;
(SADABS; Krause <i>et al.</i>,  2015)
;
_exptl_crystal_colour green
_exptl_crystal_density_diffrn 1.785
_exptl_crystal_description needle
_exptl_crystal_F_000 3432
_exptl_crystal_size_max 0.25
_exptl_crystal_size_mid 0.11
_exptl_crystal_size_min 0.09
_refine_diff_density_max 0.837
_refine_diff_density_min -1.299
_refine_ls_abs_structure_details
;
Flack <i>x</i> determined using 4529 quotients
[(<i>I</i>^+^)-(<i>I</i>^-^)]/[(<i>I</i>^+^)+(<i>I</i>^-^)]
(Parsons <i>et al.</i>,  2013)
;
_refine_ls_abs_structure_Flack 0.024(5)
_refine_ls_extinction_coef 0.00135(19)
_refine_ls_extinction_expression Fc^*^=kFc[1+0.001xFc^2^\l^3^/sin(2\q)]^-1/4^
_refine_ls_extinction_method
;
SHELXL-2018/3 (Sheldrick 2018)
;
_refine_ls_goodness_of_fit_ref 1.058
_refine_ls_hydrogen_treatment mixed
_refine_ls_matrix_type full
_refine_ls_number_parameters 1051
_refine_ls_number_reflns 14617
_refine_ls_number_restraints 320
_refine_ls_restrained_S_all 1.084
_refine_ls_R_factor_all 0.0705
_refine_ls_R_factor_gt 0.0476
_refine_ls_shift/su_max 0.001
_refine_ls_shift/su_mean 0.000
_refine_ls_structure_factor_coef Fsqd
_refine_ls_weighting_details 'w=1/[\s^2^(Fo^2^)+(0.0571P)^2^+9.1783P] where P=(Fo^2^+2Fc^2^)/3'
_refine_ls_weighting_scheme calc
_refine_ls_wR_factor_gt 0.1121
_refine_ls_wR_factor_ref 0.1250
_reflns_number_gt 11629
_reflns_number_total 14617
_reflns_threshold_expression 'I > 2\s(I)'
_cod_data_source_file yy2002sup1.cif
_cod_data_source_block I
_cod_database_code 2022514
_shelx_space_group_comment
;
The symmetry employed for this shelxl refinement is uniquely defined
by the following loop, which should always be used as a source of
symmetry information in preference to the above space-group names.
They are only intended as comments.
;

loop_
_space_group_symop_operation_xyz
'x, y, z'
'-x, -y, z+1/2'
'x+1/2, -y+1/2, z'
'-x+1/2, y+1/2, z+1/2'

loop_
_atom_site_type_symbol
_atom_site_label
_atom_site_fract_x
_atom_site_fract_y
_atom_site_fract_z
_atom_site_U_iso_or_equiv
_atom_site_adp_type
_atom_site_calc_flag
_atom_site_occupancy
_atom_site_disorder_assembly
_atom_site_disorder_group
Ni Ni1 0.73671(3) 0.62167(6) 0.50776(4) 0.01973(18) Uani d 1 . .
Ni Ni2 0.65087(3) 0.46794(6) 0.42646(4) 0.01955(17) Uani d 1 . .
Ni Ni3 0.58915(3) 0.60905(7) 0.53570(4) 0.02116(18) Uani d 1 . .
Ni Ni4 0.64341(3) 0.75702(6) 0.42586(4) 0.02228(18) Uani d 1 . .
O O1A 0.6789(2) 0.7401(4) 0.5065(2) 0.0261(10) Uani d 1 . .
O O2A 0.6144(2) 0.9102(4) 0.4796(3) 0.0319(12) Uani d 1 . .
N N1A 0.7519(2) 0.6456(5) 0.5919(3) 0.0282(13) Uani d 1 . .
N N2A 0.7897(3) 0.5687(5) 0.6153(3) 0.0315(13) Uani d 1 . .
H H2AA 0.797624 0.565969 0.653817 0.06(3) Uiso calc 1 . .
N N3A 0.7945(2) 0.5026(5) 0.5191(3) 0.0251(12) Uani d 1 . .
C C1A 0.6699(3) 0.8175(6) 0.5507(3) 0.0259(15) Uani d 1 . .
C C2A 0.6349(3) 0.9109(5) 0.5375(4) 0.0284(15) Uani d 1 . .
C C3A 0.6212(4) 0.9884(6) 0.5812(4) 0.0383(19) Uani d 1 . .
H H3AA 0.597016 1.049895 0.571891 0.046 Uiso calc 1 . .
C C4A 0.6423(4) 0.9769(7) 0.6381(4) 0.045(2) Uani d 1 . .
H H4AA 0.632679 1.030502 0.668040 0.054 Uiso calc 1 . .
C C5A 0.6775(4) 0.8881(7) 0.6523(4) 0.0406(19) Uani d 1 . .
H H5AA 0.692022 0.881058 0.691864 0.049 Uiso calc 1 . .
C C6A 0.6920(3) 0.8081(6) 0.6086(3) 0.0302(16) Uani d 1 . .
C C7A 0.5891(4) 1.0134(6) 0.4589(4) 0.044(2) Uani d 1 . .
H H7AA 0.612658 1.077293 0.471255 0.066 Uiso calc 1 . .
H H7AB 0.551164 1.021250 0.476297 0.066 Uiso calc 1 . .
H H7AC 0.586234 1.011904 0.415072 0.066 Uiso calc 1 . .
C C8A 0.7308(3) 0.7216(6) 0.6278(3) 0.0311(16) Uani d 1 . .
H H8AA 0.741612 0.719868 0.668851 0.037 Uiso calc 1 . .
C C9A 0.8139(3) 0.4970(6) 0.5750(3) 0.0265(15) Uani d 1 . .
C C10A 0.8565(3) 0.4202(7) 0.5921(4) 0.0326(17) Uani d 1 . .
H H10A 0.869548 0.417446 0.632430 0.039 Uiso calc 1 . .
C C11A 0.8782(3) 0.3517(7) 0.5509(4) 0.0363(18) Uani d 1 . .
H H11A 0.906120 0.298033 0.562076 0.044 Uiso calc 1 . .
C C12A 0.8601(3) 0.3578(6) 0.4908(4) 0.0342(17) Uani d 1 . .
H H12A 0.876312 0.310984 0.460768 0.041 Uiso calc 1 . .
C C13A 0.8179(3) 0.4346(6) 0.4770(4) 0.0298(15) Uani d 1 . .
H H13A 0.804979 0.439766 0.436785 0.036 Uiso calc 1 . .
O O1B 0.71137(17) 0.5813(3) 0.4250(2) 0.0231(9) Uani d 1 . .
O O2B 0.80171(19) 0.7036(4) 0.4463(2) 0.0256(10) Uani d 1 . .
N N1B 0.6495(2) 0.4613(5) 0.3398(3) 0.0254(13) Uani d 1 . .
N N2B 0.6028(3) 0.4046(5) 0.3185(3) 0.0301(13) Uani d 1 . .
H H2BA 0.594259 0.403529 0.280135 0.07(4) Uiso calc 1 . .
N N3B 0.5861(2) 0.3646(4) 0.4175(3) 0.0252(12) Uani d 1 . .
C C1B 0.7471(3) 0.6010(5) 0.3779(3) 0.0239(14) Uani d 1 . .
C C2B 0.7959(3) 0.6656(5) 0.3881(3) 0.0240(14) Uani d 1 . .
C C3B 0.8342(3) 0.6893(6) 0.3426(3) 0.0272(15) Uani d 1 . .
H H3BA 0.867365 0.732216 0.350462 0.033 Uiso calc 1 . .
C C4B 0.8230(3) 0.6488(6) 0.2849(3) 0.0302(15) Uani d 1 . .
H H4BA 0.849159 0.663339 0.253437 0.036 Uiso calc 1 . .
C C5B 0.7750(3) 0.5886(6) 0.2734(3) 0.0282(15) Uani d 1 . .
H H5BA 0.767612 0.563818 0.233670 0.034 Uiso calc 1 . .
C C6B 0.7361(3) 0.5626(6) 0.3195(3) 0.0252(14) Uani d 1 . .
C C7B 0.8561(3) 0.7453(7) 0.4645(4) 0.0367(18) Uani d 1 . .
H H7BA 0.865425 0.812932 0.441373 0.055 Uiso calc 1 . .
H H7BB 0.884944 0.687402 0.457407 0.055 Uiso calc 1 . .
H H7BC 0.855123 0.763956 0.507341 0.055 Uiso calc 1 . .
C C8B 0.6866(3) 0.4975(6) 0.3018(3) 0.0260(14) Uani d 1 . .
H H8BA 0.681397 0.480901 0.260520 0.031 Uiso calc 1 . .
C C9B 0.5706(3) 0.3504(6) 0.3597(4) 0.0282(15) Uani d 1 . .
C C10B 0.5229(3) 0.2854(6) 0.3442(4) 0.0352(17) Uani d 1 . .
H H10B 0.511292 0.278466 0.303583 0.042 Uiso calc 1 . .
C C11B 0.4938(3) 0.2330(6) 0.3886(4) 0.0369(19) Uani d 1 . .
H H11B 0.461388 0.188949 0.379192 0.044 Uiso calc 1 . .
C C12B 0.5115(3) 0.2435(6) 0.4488(4) 0.0316(16) Uani d 1 . .
H H12B 0.492177 0.204730 0.479900 0.038 Uiso calc 1 . .
C C13B 0.5568(3) 0.3103(5) 0.4614(4) 0.0298(16) Uani d 1 . .
H H13B 0.568312 0.319200 0.501973 0.036 Uiso calc 1 . .
O O1C 0.64418(19) 0.4911(4) 0.5149(2) 0.0252(10) Uani d 1 . .
O O2C 0.7018(2) 0.3254(4) 0.4662(2) 0.0303(11) Uani d 1 . .
N N1C 0.6018(2) 0.5844(5) 0.6203(3) 0.0281(13) Uani d 1 . .
N N2C 0.5735(3) 0.6611(5) 0.6559(3) 0.0327(14) Uani d 1 . .
H H2CA 0.575273 0.658689 0.695341 0.14(6) Uiso calc 1 . .
N N3C 0.5404(2) 0.7317(5) 0.5660(3) 0.0270(12) Uani d 1 . .
C C1C 0.6662(3) 0.4124(6) 0.5522(3) 0.0253(15) Uani d 1 . .
C C2C 0.6976(3) 0.3228(6) 0.5273(4) 0.0299(16) Uani d 1 . .
C C3C 0.7222(3) 0.2412(6) 0.5633(4) 0.0367(18) Uani d 1 . .
H H3CA 0.742965 0.181040 0.545793 0.044 Uiso calc 1 . .
C C4C 0.7164(3) 0.2480(7) 0.6254(4) 0.0385(19) Uani d 1 . .
H H4CA 0.733433 0.192783 0.650417 0.046 Uiso calc 1 . .
C C5C 0.6862(3) 0.3341(7) 0.6501(4) 0.0364(18) Uani d 1 . .
H H5CA 0.682536 0.337817 0.692492 0.044 Uiso calc 1 . .
C C6C 0.6602(3) 0.4172(6) 0.6149(4) 0.0290(15) Uani d 1 . .
C C7C 0.7241(3) 0.2280(6) 0.4358(4) 0.041(2) Uani d 1 . .
H H7CA 0.764599 0.220712 0.444534 0.062 Uiso calc 1 . .
H H7CB 0.718647 0.236542 0.392429 0.062 Uiso calc 1 . .
H H7CC 0.704131 0.160439 0.449638 0.062 Uiso calc 1 . .
C C8C 0.6291(3) 0.5033(6) 0.6458(4) 0.0329(17) Uani d 1 . .
H H8CA 0.628574 0.500392 0.688326 0.040 Uiso calc 1 . .
C C9C 0.5425(3) 0.7411(6) 0.6262(4) 0.0315(16) Uani d 1 . .
C C10C 0.5134(3) 0.8263(7) 0.6577(4) 0.0387(18) Uani d 1 . .
H H10C 0.516037 0.832498 0.700031 0.046 Uiso calc 1 . .
C C11C 0.4814(4) 0.8989(7) 0.6252(5) 0.047(2) Uani d 1 . .
H H11C 0.461404 0.957613 0.644892 0.056 Uiso calc 1 . .
C C12C 0.4776(4) 0.8880(7) 0.5629(4) 0.0383(18) Uani d 1 . .
H H12C 0.454778 0.938126 0.540173 0.046 Uiso calc 1 . .
C C13C 0.5076(3) 0.8034(6) 0.5351(4) 0.0314(15) Uani d 1 . .
H H13C 0.504959 0.795620 0.492831 0.038 Uiso calc 1 . .
O O1D 0.5854(2) 0.6484(4) 0.4489(2) 0.0273(11) Uani d 1 . .
O O2D 0.5083(2) 0.5253(4) 0.5041(3) 0.0335(11) Uani d 1 . .
N N1D 0.6176(3) 0.7490(5) 0.3430(3) 0.0319(14) Uani d 1 . .
N N2D 0.6544(3) 0.7994(6) 0.3044(3) 0.0354(15) Uani d 1 . .
H H2DA 0.650230 0.794969 0.265219 0.06(3) Uiso calc 1 . .
N N3D 0.7016(3) 0.8547(5) 0.3897(3) 0.0287(13) Uani d 1 . .
C C1D 0.5384(3) 0.6181(5) 0.4174(4) 0.0278(15) Uani d 1 . .
C C2D 0.4963(3) 0.5530(5) 0.4450(3) 0.0276(15) Uani d 1 . .
C C3D 0.4487(3) 0.5165(6) 0.4145(4) 0.0330(17) Uani d 1 . .
H H3DA 0.420861 0.472560 0.434478 0.040 Uiso calc 1 . .
C C4D 0.4418(3) 0.5441(7) 0.3551(4) 0.0381(18) Uani d 1 . .
H H4DA 0.408760 0.520128 0.334346 0.046 Uiso calc 1 . .
C C5D 0.4820(3) 0.6059(6) 0.3257(4) 0.0365(18) Uani d 1 . .
H H5DA 0.477119 0.623155 0.284384 0.044 Uiso calc 1 . .
C C6D 0.5309(3) 0.6444(6) 0.3562(4) 0.0319(16) Uani d 1 . .
C C7D 0.4621(4) 0.4883(7) 0.5406(4) 0.045(2) Uani d 1 . .
H H7DA 0.451192 0.411766 0.528798 0.067 Uiso calc 1 . .
H H7DB 0.429829 0.539144 0.535135 0.067 Uiso calc 1 . .
H H7DC 0.473691 0.488523 0.582776 0.067 Uiso calc 1 . .
C C8D 0.5718(3) 0.7045(6) 0.3210(4) 0.0324(16) Uani d 1 . .
H H8DA 0.564968 0.712128 0.279187 0.039 Uiso calc 1 . .
C C9D 0.6979(3) 0.8568(6) 0.3297(4) 0.0333(17) Uani d 1 . .
C C10D 0.7367(4) 0.9166(7) 0.2944(4) 0.0397(19) Uani d 1 . .
H H10D 0.734936 0.914895 0.251865 0.048 Uiso calc 1 . .
C C11D 0.7779(4) 0.9786(7) 0.3244(5) 0.046(2) Uani d 1 . .
H H11D 0.804852 1.020685 0.302010 0.056 Uiso calc 1 . .
C C12D 0.7801(3) 0.9795(6) 0.3863(5) 0.042(2) Uani d 1 . .
H H12D 0.807932 1.023129 0.406559 0.050 Uiso calc 1 . .
C C13D 0.7415(3) 0.9164(6) 0.4182(4) 0.0342(17) Uani d 1 . .
H H13D 0.742885 0.916202 0.460822 0.041 Uiso calc 1 . .
Cl Cl1 0.52002(8) 0.25270(17) 0.65520(9) 0.0359(4) Uani d 1 . .
O O11 0.4683(2) 0.1969(6) 0.6705(3) 0.0526(16) Uani d 1 . .
O O12 0.5136(3) 0.3696(5) 0.6678(3) 0.0580(18) Uani d 1 . .
O O13 0.5308(4) 0.2377(7) 0.5934(3) 0.071(2) Uani d 1 . .
O O14 0.5644(3) 0.2096(7) 0.6908(3) 0.072(2) Uani d 1 . .
Cl Cl2 0.64516(10) 0.75422(18) 0.80261(10) 0.0462(5) Uani d 1 . .
O O21 0.6408(13) 0.711(2) 0.8612(9) 0.044(6) Uani d 0.57(6) A 1
O O22 0.6361(18) 0.6641(19) 0.7612(13) 0.072(8) Uani d 0.57(6) A 1
O O23 0.6043(10) 0.8369(17) 0.7913(11) 0.056(6) Uani d 0.57(6) A 1
O O24 0.7018(7) 0.797(3) 0.7964(16) 0.097(9) Uani d 0.57(6) A 1
O O21A 0.6366(17) 0.693(3) 0.8554(11) 0.053(11) Uani d 0.43(6) A 2
O O22A 0.6610(18) 0.677(2) 0.7558(11) 0.053(8) Uani d 0.43(6) A 2
O O23A 0.5915(12) 0.800(5) 0.7822(16) 0.081(11) Uani d 0.43(6) A 2
O O24A 0.685(2) 0.838(3) 0.8092(13) 0.093(12) Uani d 0.43(6) A 2
Cl Cl3 0.86202(15) 0.6242(4) 0.76039(17) 0.0898(11) Uani d 1 . .
O O31 0.9121(5) 0.6848(11) 0.7412(6) 0.144(5) Uani d 1 . .
O O32 0.8498(7) 0.5395(12) 0.7231(6) 0.064(4) Uani d 0.512(13) B 1
O O33 0.8143(6) 0.7097(13) 0.7581(8) 0.074(4) Uani d 0.512(13) B 1
O O34 0.8732(11) 0.598(2) 0.8193(7) 0.076(5) Uani d 0.512(13) B 1
O O32A 0.8836(6) 0.4985(11) 0.7347(6) 0.057(4) Uani d 0.488(13) B 2
O O33A 0.8224(7) 0.6441(15) 0.7248(7) 0.079(4) Uani d 0.488(13) B 2
O O34A 0.8626(12) 0.610(2) 0.8193(7) 0.068(5) Uani d 0.488(13) B 2
Cl Cl4 0.32147(12) 0.5162(3) 0.59552(15) 0.0719(8) Uani d 1 . .
O O41 0.3017(5) 0.4882(10) 0.6510(4) 0.076(3) Uani d 0.806(12) C 1
O O42 0.3541(5) 0.6162(7) 0.6010(5) 0.063(3) Uani d 0.806(12) C 1
O O43 0.3553(5) 0.4174(9) 0.5809(6) 0.092(4) Uani d 0.806(12) C 1
O O44 0.2846(5) 0.5263(11) 0.5485(4) 0.087(4) Uani d 0.806(12) C 1
O O41A 0.2808(14) 0.491(4) 0.6390(16) 0.099(14) Uani d 0.194(12) C 2
O O42A 0.3754(9) 0.486(4) 0.6243(13) 0.106(9) Uani d 0.194(12) C 2
O O43A 0.3244(17) 0.6325(18) 0.5851(18) 0.061(8) Uani d 0.194(12) C 2
O O44A 0.3147(16) 0.457(3) 0.5430(13) 0.072(9) Uani d 0.194(12) C 2
N N1S 0.4678(4) 0.9156(9) 0.4038(4) 0.075(3) Uani d 1 . .
C C11S 0.4759(4) 0.9363(7) 0.3557(5) 0.051(2) Uani d 1 . .
C C12S 0.4883(6) 0.9668(10) 0.2935(5) 0.071(3) Uani d 1 . .
H H12E 0.529373 0.972979 0.288126 0.106 Uiso calc 1 . .
H H12F 0.470415 1.039174 0.284150 0.106 Uiso calc 1 . .
H H12G 0.473352 0.908563 0.266681 0.106 Uiso calc 1 . .
O O1W 0.5643(5) 0.4311(10) 0.2040(5) 0.040(4) Uani d 0.51(2) D 1
H H1W1 0.538(4) 0.468(11) 0.2161(18) 0.060 Uiso d 0.51(2) D 1
H H1W2 0.587(6) 0.474(11) 0.189(9) 0.060 Uiso d 0.51(2) D 1
O O1WA 0.5995(10) 0.3463(16) 0.1981(8) 0.096(9) Uani d 0.49(2) D 2
H H1W3 0.602(13) 0.411(14) 0.19(2) 0.144 Uiso d 0.49(2) D 2
H H1W4 0.565(3) 0.33(2) 0.199(5) 0.144 Uiso d 0.49(2) D 2
O O2W 0.6389(3) 0.7126(6) 0.1929(3) 0.0547(17) Uani d 1 . .
H H2W1 0.6042(15) 0.712(10) 0.185(5) 0.082 Uiso d 1 . .
H H2W2 0.651(4) 0.670(9) 0.167(4) 0.082 Uiso d 1 . .

loop_
_atom_site_aniso_label
_atom_site_aniso_U_11
_atom_site_aniso_U_22
_atom_site_aniso_U_33
_atom_site_aniso_U_12
_atom_site_aniso_U_13
_atom_site_aniso_U_23
Ni1 0.0225(4) 0.0185(4) 0.0181(4) 0.0000(3) 0.0010(3) -0.0011(3)
Ni2 0.0213(3) 0.0167(3) 0.0207(4) -0.0003(3) 0.0006(4) 0.0004(4)
Ni3 0.0231(4) 0.0197(4) 0.0206(4) 0.0018(3) 0.0008(3) 0.0027(3)
Ni4 0.0266(4) 0.0175(4) 0.0227(4) 0.0018(3) 0.0022(4) 0.0019(4)
O1A 0.031(2) 0.018(2) 0.029(3) 0.0000(18) 0.005(2) -0.003(2)
O2A 0.034(3) 0.020(2) 0.042(3) 0.008(2) 0.005(2) 0.004(2)
N1A 0.027(3) 0.029(3) 0.029(3) -0.004(2) 0.002(2) 0.000(3)
N2A 0.037(3) 0.032(3) 0.026(3) 0.002(3) -0.002(3) 0.005(3)
N3A 0.026(3) 0.024(3) 0.025(3) -0.002(2) 0.003(2) 0.002(2)
C1A 0.025(3) 0.020(3) 0.033(4) -0.003(3) 0.006(3) -0.004(3)
C2A 0.030(3) 0.018(3) 0.037(4) -0.006(3) 0.010(3) -0.003(3)
C3A 0.045(4) 0.025(4) 0.045(5) -0.004(3) 0.014(4) -0.009(3)
C4A 0.050(5) 0.034(4) 0.052(6) -0.006(4) 0.016(4) -0.019(4)
C5A 0.049(5) 0.036(4) 0.038(5) -0.007(4) 0.008(4) -0.011(4)
C6A 0.033(4) 0.028(3) 0.030(4) -0.006(3) 0.005(3) -0.006(3)
C7A 0.043(4) 0.028(4) 0.061(6) 0.009(3) 0.010(4) 0.015(4)
C8A 0.039(4) 0.031(4) 0.024(4) -0.008(3) 0.002(3) -0.005(3)
C9A 0.022(3) 0.028(3) 0.030(4) -0.008(3) 0.004(3) 0.004(3)
C10A 0.025(3) 0.038(4) 0.035(4) 0.002(3) -0.003(3) 0.013(3)
C11A 0.029(4) 0.038(4) 0.041(5) 0.000(3) -0.006(3) 0.011(3)
C12A 0.034(4) 0.027(4) 0.042(5) 0.002(3) 0.002(3) -0.001(3)
C13A 0.030(4) 0.029(4) 0.030(4) 0.000(3) -0.002(3) 0.002(3)
O1B 0.026(2) 0.024(2) 0.019(2) 0.0011(17) 0.002(2) 0.000(2)
O2B 0.025(2) 0.025(2) 0.026(3) -0.0070(19) 0.0051(19) -0.0003(19)
N1B 0.027(3) 0.022(3) 0.028(3) -0.001(2) 0.002(2) -0.001(2)
N2B 0.029(3) 0.036(3) 0.025(4) -0.006(3) -0.001(2) 0.000(3)
N3B 0.028(3) 0.018(2) 0.030(3) 0.003(2) 0.002(2) 0.000(2)
C1B 0.024(3) 0.019(3) 0.029(4) 0.003(2) 0.004(3) -0.001(3)
C2B 0.025(3) 0.020(3) 0.027(4) 0.001(3) 0.006(3) -0.002(3)
C3B 0.029(3) 0.029(4) 0.024(4) 0.000(3) 0.005(3) -0.002(3)
C4B 0.032(4) 0.036(4) 0.023(4) -0.001(3) 0.010(3) 0.003(3)
C5B 0.035(4) 0.029(3) 0.020(4) -0.001(3) 0.002(3) -0.004(3)
C6B 0.031(3) 0.021(3) 0.024(4) 0.000(3) 0.003(3) 0.002(3)
C7B 0.029(4) 0.043(4) 0.038(5) -0.010(3) 0.000(3) -0.010(4)
C8B 0.031(3) 0.023(3) 0.025(4) 0.003(3) 0.003(3) -0.005(3)
C9B 0.029(3) 0.021(3) 0.034(4) 0.001(3) -0.001(3) -0.002(3)
C10B 0.034(4) 0.032(4) 0.040(5) -0.004(3) -0.005(3) -0.011(3)
C11B 0.024(3) 0.025(4) 0.062(6) -0.003(3) 0.002(4) 0.001(4)
C12B 0.028(3) 0.024(3) 0.043(5) -0.001(3) -0.002(3) 0.003(3)
C13B 0.028(3) 0.018(3) 0.043(5) 0.004(3) 0.005(3) 0.003(3)
O1C 0.028(2) 0.019(2) 0.028(3) 0.0025(18) -0.004(2) 0.001(2)
O2C 0.031(3) 0.021(2) 0.039(3) 0.004(2) 0.000(2) -0.002(2)
N1C 0.028(3) 0.026(3) 0.030(3) -0.003(2) 0.004(3) 0.002(3)
N2C 0.037(3) 0.031(3) 0.030(4) 0.001(3) 0.008(3) 0.001(3)
N3C 0.025(3) 0.028(3) 0.028(3) -0.003(2) 0.003(2) 0.001(2)
C1C 0.021(3) 0.025(3) 0.031(4) -0.002(2) -0.002(3) 0.005(3)
C2C 0.025(3) 0.025(3) 0.040(5) -0.001(3) 0.001(3) 0.009(3)
C3C 0.029(4) 0.027(4) 0.054(5) 0.003(3) -0.001(3) 0.008(4)
C4C 0.038(4) 0.035(4) 0.043(5) 0.000(3) -0.009(4) 0.018(4)
C5C 0.037(4) 0.039(4) 0.033(4) -0.004(3) -0.011(3) 0.012(3)
C6C 0.028(3) 0.025(3) 0.034(4) -0.007(3) -0.004(3) 0.005(3)
C7C 0.042(4) 0.027(4) 0.055(6) 0.006(3) -0.002(4) -0.010(4)
C8C 0.032(4) 0.037(4) 0.031(4) -0.010(3) -0.004(3) 0.012(3)
C9C 0.028(3) 0.031(4) 0.035(5) -0.004(3) 0.005(3) 0.004(3)
C10C 0.044(4) 0.042(4) 0.031(4) 0.010(4) 0.016(4) 0.000(3)
C11C 0.039(4) 0.047(5) 0.053(6) 0.012(4) 0.015(4) -0.004(4)
C12C 0.037(4) 0.035(4) 0.043(5) 0.007(3) 0.012(4) 0.003(4)
C13C 0.033(4) 0.030(4) 0.032(4) 0.005(3) 0.004(3) 0.006(3)
O1D 0.029(2) 0.025(2) 0.028(3) 0.001(2) -0.005(2) 0.002(2)
O2D 0.030(2) 0.032(3) 0.038(3) -0.002(2) -0.002(2) 0.006(2)
N1D 0.038(3) 0.028(3) 0.030(4) 0.004(3) 0.006(3) 0.006(3)
N2D 0.037(4) 0.043(4) 0.027(4) 0.000(3) 0.003(3) 0.009(3)
N3D 0.039(3) 0.018(3) 0.030(3) 0.004(2) 0.004(3) 0.001(2)
C1D 0.030(3) 0.021(3) 0.032(4) 0.008(3) -0.001(3) 0.000(3)
C2D 0.033(4) 0.018(3) 0.032(4) 0.005(3) 0.000(3) 0.004(3)
C3D 0.030(3) 0.028(3) 0.042(5) 0.003(3) -0.005(3) -0.003(3)
C4D 0.030(4) 0.041(4) 0.043(5) 0.006(3) -0.009(3) -0.005(4)
C5D 0.039(4) 0.034(4) 0.036(5) 0.006(3) -0.013(3) 0.002(3)
C6D 0.036(4) 0.025(3) 0.034(4) 0.005(3) -0.005(3) -0.002(3)
C7D 0.045(5) 0.037(4) 0.053(6) -0.008(4) 0.006(4) 0.015(4)
C8D 0.037(4) 0.031(4) 0.030(4) 0.009(3) 0.000(3) 0.005(3)
C9D 0.042(4) 0.024(3) 0.034(4) 0.009(3) 0.012(3) 0.009(3)
C10D 0.044(5) 0.036(4) 0.039(5) 0.003(4) 0.017(4) 0.012(4)
C11D 0.049(5) 0.032(4) 0.058(6) 0.004(4) 0.022(4) 0.008(4)
C12D 0.037(4) 0.024(4) 0.066(6) -0.001(3) 0.007(4) -0.007(4)
C13D 0.033(4) 0.022(3) 0.047(5) 0.001(3) 0.005(4) -0.004(3)
Cl1 0.0321(9) 0.0463(10) 0.0294(10) 0.0015(8) 0.0001(7) 0.0039(8)
O11 0.037(3) 0.063(4) 0.058(4) -0.010(3) -0.002(3) 0.007(3)
O12 0.080(5) 0.043(3) 0.051(4) -0.009(3) -0.002(4) 0.002(3)
O13 0.091(5) 0.081(5) 0.040(4) 0.010(4) 0.022(4) -0.001(4)
O14 0.039(4) 0.099(6) 0.076(5) 0.015(4) -0.010(3) 0.025(4)
Cl2 0.0553(12) 0.0398(11) 0.0434(13) 0.0063(9) 0.0047(10) 0.0041(9)
O21 0.054(12) 0.044(9) 0.034(9) 0.021(8) -0.004(7) -0.010(7)
O22 0.114(18) 0.054(10) 0.049(11) 0.039(11) -0.045(11) -0.015(8)
O23 0.064(10) 0.044(9) 0.059(11) 0.026(7) 0.025(8) 0.018(7)
O24 0.066(11) 0.115(17) 0.110(18) -0.021(11) 0.008(10) 0.031(14)
O21A 0.057(15) 0.053(16) 0.049(16) -0.011(11) -0.001(12) 0.012(13)
O22A 0.088(18) 0.038(10) 0.032(10) 0.018(10) 0.000(11) 0.001(7)
O23A 0.064(13) 0.12(2) 0.062(15) 0.035(15) -0.011(11) 0.040(16)
O24A 0.15(2) 0.074(16) 0.056(14) -0.063(16) -0.006(15) -0.003(11)
Cl3 0.076(2) 0.126(3) 0.067(2) -0.032(2) -0.0087(16) 0.013(2)
O31 0.114(8) 0.178(10) 0.139(9) -0.060(8) 0.030(7) -0.013(8)
O32 0.078(7) 0.074(7) 0.040(6) -0.002(6) -0.023(6) -0.005(6)
O33 0.066(7) 0.085(8) 0.073(8) 0.021(7) -0.024(7) -0.008(7)
O34 0.080(9) 0.085(9) 0.062(8) -0.005(8) -0.043(7) -0.002(7)
O32A 0.056(7) 0.076(8) 0.040(7) -0.010(6) -0.003(6) 0.017(6)
O33A 0.097(8) 0.086(8) 0.055(7) -0.004(7) -0.051(6) 0.001(6)
O34A 0.079(10) 0.080(8) 0.045(7) -0.005(8) -0.028(7) 0.007(6)
Cl4 0.0608(15) 0.081(2) 0.074(2) 0.0103(14) 0.0146(14) 0.0152(16)
O41 0.096(8) 0.088(6) 0.046(6) -0.016(6) -0.020(5) 0.040(5)
O42 0.087(7) 0.044(5) 0.060(6) -0.010(5) 0.012(5) 0.009(4)
O43 0.101(8) 0.068(6) 0.108(9) 0.017(6) 0.031(7) 0.010(6)
O44 0.103(8) 0.112(9) 0.046(6) -0.010(7) -0.025(6) 0.015(6)
O41A 0.10(2) 0.13(2) 0.07(2) -0.014(18) 0.021(18) 0.032(17)
O42A 0.118(14) 0.098(14) 0.103(15) 0.008(14) -0.012(14) 0.010(13)
O43A 0.067(15) 0.050(14) 0.066(15) 0.016(13) 0.012(14) 0.021(12)
O44A 0.069(15) 0.098(16) 0.050(14) -0.005(14) -0.019(13) -0.014(14)
N1S 0.091(7) 0.084(7) 0.050(6) -0.039(6) -0.019(5) 0.029(5)
C11S 0.060(6) 0.035(5) 0.058(7) -0.003(4) -0.017(5) -0.001(4)
C12S 0.112(10) 0.067(7) 0.033(6) 0.025(7) -0.003(6) -0.010(5)
O1W 0.046(7) 0.043(7) 0.031(7) 0.002(5) -0.003(5) 0.001(5)
O1WA 0.14(2) 0.102(17) 0.051(12) -0.052(15) 0.027(11) -0.034(11)
O2W 0.063(4) 0.059(4) 0.042(4) 0.012(4) 0.004(3) -0.012(3)

loop_
_atom_type_symbol
_atom_type_description
_atom_type_scat_dispersion_real
_atom_type_scat_dispersion_imag
_atom_type_scat_source
C C 0.0033 0.0016 'International Tables Vol C Tables 4.2.6.8 and 6.1.1.4'
H H 0.0000 0.0000 'International Tables Vol C Tables 4.2.6.8 and 6.1.1.4'
N N 0.0061 0.0033 'International Tables Vol C Tables 4.2.6.8 and 6.1.1.4'
O O 0.0106 0.0060 'International Tables Vol C Tables 4.2.6.8 and 6.1.1.4'
Cl Cl 0.1484 0.1585 'International Tables Vol C Tables 4.2.6.8 and 6.1.1.4'
Ni Ni 0.3393 1.1124 'International Tables Vol C Tables 4.2.6.8 and 6.1.1.4'

loop_
_geom_angle_atom_site_label_1
_geom_angle_atom_site_label_2
_geom_angle_atom_site_label_3
_geom_angle_site_symmetry_1
_geom_angle_site_symmetry_3
_geom_angle
_geom_angle_publ_flag
N1A Ni1 O1A . . 92.2(2) y
N1A Ni1 N3A . . 81.6(2) y
O1A Ni1 N3A . . 173.5(2) y
N1A Ni1 O1B . . 171.2(2) y
O1A Ni1 O1B . . 87.1(2) y
N3A Ni1 O1B . . 98.8(2) y
N1A Ni1 O2B . . 113.4(2) y
O1A Ni1 O2B . . 98.83(19) y
N3A Ni1 O2B . . 85.3(2) y
O1B Ni1 O2B . . 75.39(17) y
N1B Ni2 O1B . . 91.3(2) y
N1B Ni2 N3B . . 82.0(2) y
O1B Ni2 N3B . . 171.8(2) y
N1B Ni2 O1C . . 172.1(2) y
O1B Ni2 O1C . . 88.8(2) y
N3B Ni2 O1C . . 97.1(2) y
N1B Ni2 O2C . . 111.7(2) y
O1B Ni2 O2C . . 97.69(18) y
N3B Ni2 O2C . . 89.2(2) y
O1C Ni2 O2C . . 76.02(19) y
N1C Ni3 O1C . . 91.2(2) y
N1C Ni3 N3C . . 82.4(3) y
O1C Ni3 N3C . . 172.3(2) y
N1C Ni3 O1D . . 172.1(2) y
O1C Ni3 O1D . . 88.1(2) y
N3C Ni3 O1D . . 97.7(2) y
N1C Ni3 O2D . . 111.5(2) y
O1C Ni3 O2D . . 99.81(19) y
N3C Ni3 O2D . . 86.5(2) y
O1D Ni3 O2D . . 76.3(2) y
N1D Ni4 O1D . . 89.9(2) y
N1D Ni4 N3D . . 81.9(3) y
O1D Ni4 N3D . . 170.6(2) y
N1D Ni4 O1A . . 169.1(2) y
O1D Ni4 O1A . . 89.5(2) y
N3D Ni4 O1A . . 97.8(2) y
N1D Ni4 O2A . . 116.3(2) y
O1D Ni4 O2A . . 100.3(2) y
N3D Ni4 O2A . . 87.4(2) y
O1A Ni4 O2A . . 74.5(2) y
C1A O1A Ni1 . . 125.5(4) ?
C1A O1A Ni4 . . 121.3(4) ?
Ni1 O1A Ni4 . . 112.2(2) ?
C2A O2A C7A . . 116.2(6) ?
C2A O2A Ni4 . . 113.0(4) ?
C7A O2A Ni4 . . 129.4(5) ?
C8A N1A N2A . . 118.3(7) ?
C8A N1A Ni1 . . 128.8(5) ?
N2A N1A Ni1 . . 112.9(5) ?
C9A N2A N1A . . 115.8(6) ?
C9A N2A H2AA . . 122.1 ?
N1A N2A H2AA . . 122.1 ?
C9A N3A C13A . . 118.5(6) ?
C9A N3A Ni1 . . 113.1(5) ?
C13A N3A Ni1 . . 128.2(5) ?
O1A C1A C6A . . 123.8(6) ?
O1A C1A C2A . . 117.9(7) ?
C6A C1A C2A . . 118.3(6) ?
O2A C2A C3A . . 125.7(7) ?
O2A C2A C1A . . 113.3(6) ?
C3A C2A C1A . . 120.8(8) ?
C4A C3A C2A . . 120.2(8) ?
C4A C3A H3AA . . 119.9 ?
C2A C3A H3AA . . 119.9 ?
C3A C4A C5A . . 120.5(8) ?
C3A C4A H4AA . . 119.7 ?
C5A C4A H4AA . . 119.7 ?
C4A C5A C6A . . 120.3(9) ?
C4A C5A H5AA . . 119.8 ?
C6A C5A H5AA . . 119.8 ?
C1A C6A C5A . . 119.8(7) ?
C1A C6A C8A . . 124.7(6) ?
C5A C6A C8A . . 115.5(7) ?
O2A C7A H7AA . . 109.5 ?
O2A C7A H7AB . . 109.5 ?
H7AA C7A H7AB . . 109.5 ?
O2A C7A H7AC . . 109.5 ?
H7AA C7A H7AC . . 109.5 ?
H7AB C7A H7AC . . 109.5 ?
N1A C8A C6A . . 123.6(7) ?
N1A C8A H8AA . . 118.2 ?
C6A C8A H8AA . . 118.2 ?
N3A C9A N2A . . 116.2(6) ?
N3A C9A C10A . . 122.2(7) ?
N2A C9A C10A . . 121.6(7) ?
C11A C10A C9A . . 118.8(8) ?
C11A C10A H10A . . 120.6 ?
C9A C10A H10A . . 120.6 ?
C10A C11A C12A . . 120.7(7) ?
C10A C11A H11A . . 119.6 ?
C12A C11A H11A . . 119.6 ?
C13A C12A C11A . . 117.5(7) ?
C13A C12A H12A . . 121.2 ?
C11A C12A H12A . . 121.2 ?
N3A C13A C12A . . 122.2(7) ?
N3A C13A H13A . . 118.9 ?
C12A C13A H13A . . 118.9 ?
C1B O1B Ni2 . . 125.4(4) ?
C1B O1B Ni1 . . 118.9(4) ?
Ni2 O1B Ni1 . . 111.5(2) ?
C2B O2B C7B . . 117.9(5) ?
C2B O2B Ni1 . . 111.1(4) ?
C7B O2B Ni1 . . 125.4(4) ?
C8B N1B N2B . . 118.7(6) ?
C8B N1B Ni2 . . 129.1(5) ?
N2B N1B Ni2 . . 112.1(4) ?
C9B N2B N1B . . 116.7(6) ?
C9B N2B H2BA . . 121.7 ?
N1B N2B H2BA . . 121.7 ?
C9B N3B C13B . . 119.4(6) ?
C9B N3B Ni2 . . 112.6(5) ?
C13B N3B Ni2 . . 128.0(5) ?
O1B C1B C2B . . 118.5(6) ?
O1B C1B C6B . . 122.7(6) ?
C2B C1B C6B . . 118.8(6) ?
O2B C2B C3B . . 123.8(6) ?
O2B C2B C1B . . 114.3(6) ?
C3B C2B C1B . . 121.8(7) ?
C2B C3B C4B . . 118.7(7) ?
C2B C3B H3BA . . 120.6 ?
C4B C3B H3BA . . 120.6 ?
C5B C4B C3B . . 120.7(7) ?
C5B C4B H4BA . . 119.7 ?
C3B C4B H4BA . . 119.7 ?
C4B C5B C6B . . 121.2(7) ?
C4B C5B H5BA . . 119.4 ?
C6B C5B H5BA . . 119.4 ?
C1B C6B C5B . . 118.8(6) ?
C1B C6B C8B . . 125.1(6) ?
C5B C6B C8B . . 116.1(6) ?
O2B C7B H7BA . . 109.5 ?
O2B C7B H7BB . . 109.5 ?
H7BA C7B H7BB . . 109.5 ?
O2B C7B H7BC . . 109.5 ?
H7BA C7B H7BC . . 109.5 ?
H7BB C7B H7BC . . 109.5 ?
N1B C8B C6B . . 122.9(7) ?
N1B C8B H8BA . . 118.6 ?
C6B C8B H8BA . . 118.6 ?
N3B C9B N2B . . 115.9(6) ?
N3B C9B C10B . . 121.2(7) ?
N2B C9B C10B . . 122.9(7) ?
C11B C10B C9B . . 118.5(8) ?
C11B C10B H10B . . 120.7 ?
C9B C10B H10B . . 120.7 ?
C10B C11B C12B . . 120.2(7) ?
C10B C11B H11B . . 119.9 ?
C12B C11B H11B . . 119.9 ?
C13B C12B C11B . . 118.8(7) ?
C13B C12B H12B . . 120.6 ?
C11B C12B H12B . . 120.6 ?
C12B C13B N3B . . 121.7(8) ?
C12B C13B H13B . . 119.1 ?
N3B C13B H13B . . 119.1 ?
C1C O1C Ni3 . . 126.9(5) ?
C1C O1C Ni2 . . 118.8(4) ?
Ni3 O1C Ni2 . . 112.6(2) ?
C2C O2C C7C . . 118.5(6) ?
C2C O2C Ni2 . . 111.7(4) ?
C7C O2C Ni2 . . 127.8(5) ?
C8C N1C N2C . . 118.7(7) ?
C8C N1C Ni3 . . 128.3(6) ?
N2C N1C Ni3 . . 112.8(5) ?
C9C N2C N1C . . 115.9(7) ?
C9C N2C H2CA . . 122.1 ?
N1C N2C H2CA . . 122.1 ?
C13C N3C C9C . . 118.6(6) ?
C13C N3C Ni3 . . 129.0(5) ?
C9C N3C Ni3 . . 112.4(5) ?
O1C C1C C6C . . 123.0(6) ?
O1C C1C C2C . . 118.7(7) ?
C6C C1C C2C . . 118.3(6) ?
O2C C2C C3C . . 124.2(7) ?
O2C C2C C1C . . 114.4(6) ?
C3C C2C C1C . . 121.3(8) ?
C2C C3C C4C . . 119.6(7) ?
C2C C3C H3CA . . 120.2 ?
C4C C3C H3CA . . 120.2 ?
C5C C4C C3C . . 119.8(7) ?
C5C C4C H4CA . . 120.1 ?
C3C C4C H4CA . . 120.1 ?
C4C C5C C6C . . 122.0(8) ?
C4C C5C H5CA . . 119.0 ?
C6C C5C H5CA . . 119.0 ?
C5C C6C C1C . . 119.0(7) ?
C5C C6C C8C . . 117.2(8) ?
C1C C6C C8C . . 123.8(7) ?
O2C C7C H7CA . . 109.5 ?
O2C C7C H7CB . . 109.5 ?
H7CA C7C H7CB . . 109.5 ?
O2C C7C H7CC . . 109.5 ?
H7CA C7C H7CC . . 109.5 ?
H7CB C7C H7CC . . 109.5 ?
N1C C8C C6C . . 125.2(7) ?
N1C C8C H8CA . . 117.4 ?
C6C C8C H8CA . . 117.4 ?
N3C C9C N2C . . 116.4(7) ?
N3C C9C C10C . . 122.5(7) ?
N2C C9C C10C . . 121.1(7) ?
C11C C10C C9C . . 117.5(8) ?
C11C C10C H10C . . 121.3 ?
C9C C10C H10C . . 121.3 ?
C10C C11C C12C . . 120.5(8) ?
C10C C11C H11C . . 119.7 ?
C12C C11C H11C . . 119.7 ?
C13C C12C C11C . . 118.8(8) ?
C13C C12C H12C . . 120.6 ?
C11C C12C H12C . . 120.6 ?
N3C C13C C12C . . 122.0(8) ?
N3C C13C H13C . . 119.0 ?
C12C C13C H13C . . 119.0 ?
C1D O1D Ni4 . . 127.6(5) ?
C1D O1D Ni3 . . 118.5(4) ?
Ni4 O1D Ni3 . . 112.3(2) ?
C2D O2D C7D . . 117.2(6) ?
C2D O2D Ni3 . . 111.3(4) ?
C7D O2D Ni3 . . 126.9(5) ?
C8D N1D N2D . . 118.1(7) ?
C8D N1D Ni4 . . 129.7(5) ?
N2D N1D Ni4 . . 112.2(5) ?
C9D N2D N1D . . 116.1(7) ?
C9D N2D H2DA . . 121.9 ?
N1D N2D H2DA . . 121.9 ?
C9D N3D C13D . . 120.3(7) ?
C9D N3D Ni4 . . 112.0(5) ?
C13D N3D Ni4 . . 127.7(6) ?
O1D C1D C2D . . 119.7(7) ?
O1D C1D C6D . . 122.9(6) ?
C2D C1D C6D . . 117.2(7) ?
C3D C2D O2D . . 124.0(6) ?
C3D C2D C1D . . 122.2(7) ?
O2D C2D C1D . . 113.8(6) ?
C4D C3D C2D . . 119.8(7) ?
C4D C3D H3DA . . 120.1 ?
C2D C3D H3DA . . 120.1 ?
C5D C4D C3D . . 120.5(7) ?
C5D C4D H4DA . . 119.7 ?
C3D C4D H4DA . . 119.7 ?
C4D C5D C6D . . 120.5(8) ?
C4D C5D H5DA . . 119.7 ?
C6D C5D H5DA . . 119.7 ?
C1D C6D C5D . . 119.8(7) ?
C1D C6D C8D . . 123.8(7) ?
C5D C6D C8D . . 116.4(7) ?
O2D C7D H7DA . . 109.5 ?
O2D C7D H7DB . . 109.5 ?
H7DA C7D H7DB . . 109.5 ?
O2D C7D H7DC . . 109.5 ?
H7DA C7D H7DC . . 109.5 ?
H7DB C7D H7DC . . 109.5 ?
N1D C8D C6D . . 123.7(7) ?
N1D C8D H8DA . . 118.2 ?
C6D C8D H8DA . . 118.2 ?
N3D C9D N2D . . 117.1(7) ?
N3D C9D C10D . . 121.9(8) ?
N2D C9D C10D . . 121.0(8) ?
C11D C10D C9D . . 117.1(8) ?
C11D C10D H10D . . 121.5 ?
C9D C10D H10D . . 121.5 ?
C12D C11D C10D . . 120.7(8) ?
C12D C11D H11D . . 119.6 ?
C10D C11D H11D . . 119.6 ?
C13D C12D C11D . . 119.1(8) ?
C13D C12D H12D . . 120.4 ?
C11D C12D H12D . . 120.4 ?
N3D C13D C12D . . 120.8(9) ?
N3D C13D H13D . . 119.6 ?
C12D C13D H13D . . 119.6 ?
O14 Cl1 O13 . . 111.7(5) ?
O14 Cl1 O12 . . 108.8(5) ?
O13 Cl1 O12 . . 109.5(4) ?
O14 Cl1 O11 . . 109.3(4) ?
O13 Cl1 O11 . . 109.1(5) ?
O12 Cl1 O11 . . 108.3(4) ?
O24A Cl2 O21A . . 112.5(17) ?
O23 Cl2 O21 . . 111.8(11) ?
O23 Cl2 O22 . . 107.8(11) ?
O21 Cl2 O22 . . 108.6(13) ?
O24A Cl2 O22A . . 111.1(14) ?
O21A Cl2 O22A . . 108.6(16) ?
O23 Cl2 O24 . . 112.1(12) ?
O21 Cl2 O24 . . 106.6(13) ?
O22 Cl2 O24 . . 109.9(12) ?
O24A Cl2 O23A . . 111.2(15) ?
O21A Cl2 O23A . . 109.4(17) ?
O22A Cl2 O23A . . 103.7(15) ?
O33A Cl3 O34A . . 131.5(15) ?
O32 Cl3 O34 . . 117.6(13) ?
O33A Cl3 O31 . . 109.2(10) ?
O34A Cl3 O31 . . 110.4(13) ?
O32 Cl3 O31 . . 111.5(9) ?
O34 Cl3 O31 . . 103.8(12) ?
O32 Cl3 O33 . . 108.8(9) ?
O34 Cl3 O33 . . 109.1(13) ?
O31 Cl3 O33 . . 105.3(8) ?
O33A Cl3 O32A . . 100.3(10) ?
O34A Cl3 O32A . . 102.7(13) ?
O31 Cl3 O32A . . 95.4(7) ?
O41 Cl4 O44 . . 120.0(7) ?
O44A Cl4 O41A . . 114(2) ?
O44A Cl4 O43A . . 111.8(18) ?
O41A Cl4 O43A . . 111(2) ?
O41 Cl4 O42 . . 108.1(7) ?
O44 Cl4 O42 . . 109.7(7) ?
O41 Cl4 O43 . . 101.2(7) ?
O44 Cl4 O43 . . 104.3(8) ?
O42 Cl4 O43 . . 113.3(7) ?
O44A Cl4 O42A . . 110.2(17) ?
O41A Cl4 O42A . . 104.0(18) ?
O43A Cl4 O42A . . 105.6(18) ?
N1S C11S C12S . . 177.7(12) ?
C11S C12S H12E . . 109.5 ?
C11S C12S H12F . . 109.5 ?
H12E C12S H12F . . 109.5 ?
C11S C12S H12G . . 109.5 ?
H12E C12S H12G . . 109.5 ?
H12F C12S H12G . . 109.5 ?
H1W1 O1W H1W2 . . 107(5) ?
H1W3 O1WA H1W4 . . 108(5) ?
H2W1 O2W H2W2 . . 102(4) ?

loop_
_geom_bond_atom_site_label_1
_geom_bond_atom_site_label_2
_geom_bond_site_symmetry_2
_geom_bond_distance
_geom_bond_publ_flag
Ni1 N1A . 1.932(7) y
Ni1 O1A . 1.960(5) y
Ni1 N3A . 1.980(6) y
Ni1 O1B . 1.998(5) y
Ni1 O2B . 2.276(4) y
Ni2 N1B . 1.935(6) y
Ni2 O1B . 1.962(4) y
Ni2 N3B . 1.971(6) y
Ni2 O1C . 1.997(5) y
Ni2 O2C . 2.257(5) y
Ni3 N1C . 1.932(7) y
Ni3 O1C . 1.965(5) y
Ni3 N3C . 1.975(6) y
Ni3 O1D . 1.993(5) y
Ni3 O2D . 2.264(5) y
Ni4 N1D . 1.948(7) y
Ni4 O1D . 1.950(5) y
Ni4 N3D . 1.969(6) y
Ni4 O1A . 1.993(5) y
Ni4 O2A . 2.283(5) y
O1A C1A . 1.365(8) ?
O2A C2A . 1.378(10) ?
O2A C7A . 1.439(8) ?
N1A C8A . 1.305(9) ?
N1A N2A . 1.377(9) ?
N2A C9A . 1.364(10) ?
N2A H2AA . 0.8800 ?
N3A C9A . 1.330(9) ?
N3A C13A . 1.356(9) ?
C1A C6A . 1.396(11) ?
C1A C2A . 1.414(10) ?
C2A C3A . 1.379(10) ?
C3A C4A . 1.370(13) ?
C3A H3AA . 0.9500 ?
C4A C5A . 1.378(13) ?
C4A H4AA . 0.9500 ?
C5A C6A . 1.403(10) ?
C5A H5AA . 0.9500 ?
C6A C8A . 1.441(11) ?
C7A H7AA . 0.9800 ?
C7A H7AB . 0.9800 ?
C7A H7AC . 0.9800 ?
C8A H8AA . 0.9500 ?
C9A C10A . 1.411(10) ?
C10A C11A . 1.330(12) ?
C10A H10A . 0.9500 ?
C11A C12A . 1.408(12) ?
C11A H11A . 0.9500 ?
C12A C13A . 1.384(10) ?
C12A H12A . 0.9500 ?
C13A H13A . 0.9500 ?
O1B C1B . 1.367(8) ?
O2B C2B . 1.380(8) ?
O2B C7B . 1.435(8) ?
N1B C8B . 1.292(9) ?
N1B N2B . 1.377(8) ?
N2B C9B . 1.353(10) ?
N2B H2BA . 0.8800 ?
N3B C9B . 1.351(10) ?
N3B C13B . 1.360(9) ?
C1B C2B . 1.402(9) ?
C1B C6B . 1.404(10) ?
C2B C3B . 1.387(10) ?
C3B C4B . 1.398(10) ?
C3B H3BA . 0.9500 ?
C4B C5B . 1.364(10) ?
C4B H4BA . 0.9500 ?
C5B C6B . 1.414(10) ?
C5B H5BA . 0.9500 ?
C6B C8B . 1.453(10) ?
C7B H7BA . 0.9800 ?
C7B H7BB . 0.9800 ?
C7B H7BC . 0.9800 ?
C8B H8BA . 0.9500 ?
C9B C10B . 1.408(10) ?
C10B C11B . 1.356(12) ?
C10B H10B . 0.9500 ?
C11B C12B . 1.411(12) ?
C11B H11B . 0.9500 ?
C12B C13B . 1.360(10) ?
C12B H12B . 0.9500 ?
C13B H13B . 0.9500 ?
O1C C1C . 1.355(8) ?
O2C C2C . 1.368(9) ?
O2C C7C . 1.439(9) ?
N1C C8C . 1.290(9) ?
N1C N2C . 1.381(9) ?
N2C C9C . 1.371(10) ?
N2C H2CA . 0.8800 ?
N3C C13C . 1.341(9) ?
N3C C9C . 1.347(10) ?
C1C C6C . 1.406(11) ?
C1C C2C . 1.410(10) ?
C2C C3C . 1.386(10) ?
C3C C4C . 1.393(12) ?
C3C H3CA . 0.9500 ?
C4C C5C . 1.363(12) ?
C4C H4CA . 0.9500 ?
C5C C6C . 1.401(10) ?
C5C H5CA . 0.9500 ?
C6C C8C . 1.434(11) ?
C7C H7CA . 0.9800 ?
C7C H7CB . 0.9800 ?
C7C H7CC . 0.9800 ?
C8C H8CA . 0.9500 ?
C9C C10C . 1.409(11) ?
C10C C11C . 1.355(13) ?
C10C H10C . 0.9500 ?
C11C C12C . 1.397(13) ?
C11C H11C . 0.9500 ?
C12C C13C . 1.375(10) ?
C12C H12C . 0.9500 ?
C13C H13C . 0.9500 ?
O1D C1D . 1.360(9) ?
O2D C2D . 1.387(9) ?
O2D C7D . 1.429(9) ?
N1D C8D . 1.300(10) ?
N1D N2D . 1.362(9) ?
N2D C9D . 1.355(11) ?
N2D H2DA . 0.8800 ?
N3D C9D . 1.341(10) ?
N3D C13D . 1.351(10) ?
C1D C2D . 1.403(10) ?
C1D C6D . 1.410(11) ?
C2D C3D . 1.383(10) ?
C3D C4D . 1.373(12) ?
C3D H3DA . 0.9500 ?
C4D C5D . 1.368(12) ?
C4D H4DA . 0.9500 ?
C5D C6D . 1.416(11) ?
C5D H5DA . 0.9500 ?
C6D C8D . 1.433(11) ?
C7D H7DA . 0.9800 ?
C7D H7DB . 0.9800 ?
C7D H7DC . 0.9800 ?
C8D H8DA . 0.9500 ?
C9D C10D . 1.401(11) ?
C10D C11D . 1.390(13) ?
C10D H10D . 0.9500 ?
C11D C12D . 1.381(14) ?
C11D H11D . 0.9500 ?
C12D C13D . 1.380(11) ?
C12D H12D . 0.9500 ?
C13D H13D . 0.9500 ?
Cl1 O14 . 1.409(6) ?
Cl1 O13 . 1.413(7) ?
Cl1 O12 . 1.424(6) ?
Cl1 O11 . 1.429(6) ?
Cl2 O24A . 1.378(18) ?
Cl2 O21A . 1.397(18) ?
Cl2 O23 . 1.399(14) ?
Cl2 O21 . 1.405(15) ?
Cl2 O22 . 1.430(14) ?
Cl2 O22A . 1.437(17) ?
Cl2 O24 . 1.438(14) ?
Cl2 O23A . 1.449(17) ?
Cl3 O33A . 1.248(12) ?
Cl3 O34A . 1.326(15) ?
Cl3 O32 . 1.336(12) ?
Cl3 O34 . 1.377(15) ?
Cl3 O31 . 1.448(9) ?
Cl3 O33 . 1.517(12) ?
Cl3 O32A . 1.677(14) ?
Cl4 O41 . 1.363(9) ?
Cl4 O44 . 1.368(9) ?
Cl4 O44A . 1.38(2) ?
Cl4 O41A . 1.40(2) ?
Cl4 O43A . 1.40(2) ?
Cl4 O42 . 1.420(9) ?
Cl4 O43 . 1.457(10) ?
Cl4 O42A . 1.47(2) ?
N1S C11S . 1.117(13) ?
C11S C12S . 1.462(15) ?
C12S H12E . 0.9800 ?
C12S H12F . 0.9800 ?
C12S H12G . 0.9800 ?
O1W H1W1 . 0.80(3) ?
O1W H1W2 . 0.82(3) ?
O1WA H1W3 . 0.82(3) ?
O1WA H1W4 . 0.82(3) ?
O2W H2W1 . 0.84(3) ?
O2W H2W2 . 0.83(3) ?

loop_
_geom_hbond_atom_site_label_D
_geom_hbond_atom_site_label_H
_geom_hbond_atom_site_label_A
_geom_hbond_site_symmetry_A
_geom_hbond_distance_DH
_geom_hbond_distance_HA
_geom_hbond_distance_DA
_geom_hbond_angle_DHA
_geom_hbond_publ_flag
C7B H7BB N1S 3_565 0.98 2.60 3.523(11) 156.8 yes
C13B H13B O13 . 0.95 2.42 3.126(9) 130.7 yes
C13C H13C N1S . 0.95 2.59 3.348(11) 136.8 yes
N2D H2DA O2W . 0.88 1.91 2.720(9) 151.5 yes
C7D H7DC O12 . 0.98 2.56 3.389(10) 141.8 yes
C12S H12G O14 2_664 0.98 2.37 3.335(12) 167.5 yes
O2W H2W1 O11 2_664 0.84(3) 2.12(7) 2.795(8) 138(9) yes
O2W H2W2 Cl4 2_664 0.83(3) 2.78(3) 3.599(6) 170(9) yes

loop_
_geom_torsion_atom_site_label_1
_geom_torsion_atom_site_label_2
_geom_torsion_atom_site_label_3
_geom_torsion_atom_site_label_4
_geom_torsion_site_symmetry_1
_geom_torsion_site_symmetry_2
_geom_torsion_site_symmetry_3
_geom_torsion_site_symmetry_4
_geom_torsion
_geom_torsion_publ_flag
C8A N1A N2A C9A . . . . -174.9(6) ?
Ni1 N1A N2A C9A . . . . 6.2(7) ?
Ni1 O1A C1A C6A . . . . -14.8(9) ?
Ni4 O1A C1A C6A . . . . 177.7(5) ?
Ni1 O1A C1A C2A . . . . 167.0(4) ?
Ni4 O1A C1A C2A . . . . -0.5(8) ?
C7A O2A C2A C3A . . . . 17.2(10) ?
Ni4 O2A C2A C3A . . . . -175.2(6) ?
C7A O2A C2A C1A . . . . -166.9(6) ?
Ni4 O2A C2A C1A . . . . 0.8(7) ?
O1A C1A C2A O2A . . . . -0.2(8) ?
C6A C1A C2A O2A . . . . -178.6(6) ?
O1A C1A C2A C3A . . . . 175.9(6) ?
C6A C1A C2A C3A . . . . -2.4(10) ?
O2A C2A C3A C4A . . . . 176.9(7) ?
C1A C2A C3A C4A . . . . 1.2(11) ?
C2A C3A C4A C5A . . . . 0.1(12) ?
C3A C4A C5A C6A . . . . -0.2(12) ?
O1A C1A C6A C5A . . . . -175.9(6) ?
C2A C1A C6A C5A . . . . 2.3(10) ?
O1A C1A C6A C8A . . . . 5.5(11) ?
C2A C1A C6A C8A . . . . -176.2(6) ?
C4A C5A C6A C1A . . . . -1.1(11) ?
C4A C5A C6A C8A . . . . 177.6(7) ?
N2A N1A C8A C6A . . . . 178.6(6) ?
Ni1 N1A C8A C6A . . . . -2.7(11) ?
C1A C6A C8A N1A . . . . 3.8(11) ?
C5A C6A C8A N1A . . . . -174.8(7) ?
C13A N3A C9A N2A . . . . 178.7(6) ?
Ni1 N3A C9A N2A . . . . 2.9(7) ?
C13A N3A C9A C10A . . . . -2.2(10) ?
Ni1 N3A C9A C10A . . . . -178.0(5) ?
N1A N2A C9A N3A . . . . -6.0(9) ?
N1A N2A C9A C10A . . . . 174.9(6) ?
N3A C9A C10A C11A . . . . 0.4(11) ?
N2A C9A C10A C11A . . . . 179.4(7) ?
C9A C10A C11A C12A . . . . 1.9(11) ?
C10A C11A C12A C13A . . . . -2.2(11) ?
C9A N3A C13A C12A . . . . 1.8(10) ?
Ni1 N3A C13A C12A . . . . 176.9(5) ?
C11A C12A C13A N3A . . . . 0.4(11) ?
C8B N1B N2B C9B . . . . 168.2(6) ?
Ni2 N1B N2B C9B . . . . -8.9(7) ?
Ni2 O1B C1B C2B . . . . -165.5(4) ?
Ni1 O1B C1B C2B . . . . -10.6(7) ?
Ni2 O1B C1B C6B . . . . 16.7(9) ?
Ni1 O1B C1B C6B . . . . 171.7(5) ?
C7B O2B C2B C3B . . . . -16.1(10) ?
Ni1 O2B C2B C3B . . . . -171.2(5) ?
C7B O2B C2B C1B . . . . 164.7(6) ?
Ni1 O2B C2B C1B . . . . 9.6(7) ?
O1B C1B C2B O2B . . . . -0.7(9) ?
C6B C1B C2B O2B . . . . 177.2(6) ?
O1B C1B C2B C3B . . . . -179.9(6) ?
C6B C1B C2B C3B . . . . -2.1(10) ?
O2B C2B C3B C4B . . . . -178.2(6) ?
C1B C2B C3B C4B . . . . 1.0(10) ?
C2B C3B C4B C5B . . . . 1.0(11) ?
C3B C4B C5B C6B . . . . -1.9(11) ?
O1B C1B C6B C5B . . . . 178.9(6) ?
C2B C1B C6B C5B . . . . 1.1(10) ?
O1B C1B C6B C8B . . . . -0.5(10) ?
C2B C1B C6B C8B . . . . -178.3(6) ?
C4B C5B C6B C1B . . . . 0.8(11) ?
C4B C5B C6B C8B . . . . -179.7(7) ?
N2B N1B C8B C6B . . . . 177.2(6) ?
Ni2 N1B C8B C6B . . . . -6.3(10) ?
C1B C6B C8B N1B . . . . -5.2(11) ?
C5B C6B C8B N1B . . . . 175.3(6) ?
C13B N3B C9B N2B . . . . -178.2(6) ?
Ni2 N3B C9B N2B . . . . 2.5(7) ?
C13B N3B C9B C10B . . . . 3.5(10) ?
Ni2 N3B C9B C10B . . . . -175.8(5) ?
N1B N2B C9B N3B . . . . 4.2(9) ?
N1B N2B C9B C10B . . . . -177.5(6) ?
N3B C9B C10B C11B . . . . -2.8(11) ?
N2B C9B C10B C11B . . . . 179.1(7) ?
C9B C10B C11B C12B . . . . -0.2(11) ?
C10B C11B C12B C13B . . . . 2.4(11) ?
C11B C12B C13B N3B . . . . -1.6(10) ?
C9B N3B C13B C12B . . . . -1.3(9) ?
Ni2 N3B C13B C12B . . . . 177.9(5) ?
C8C N1C N2C C9C . . . . -176.2(6) ?
Ni3 N1C N2C C9C . . . . -0.8(7) ?
Ni3 O1C C1C C6C . . . . -12.1(9) ?
Ni2 O1C C1C C6C . . . . -175.5(5) ?
Ni3 O1C C1C C2C . . . . 169.2(5) ?
Ni2 O1C C1C C2C . . . . 5.8(8) ?
C7C O2C C2C C3C . . . . 11.8(10) ?
Ni2 O2C C2C C3C . . . . 176.9(6) ?
C7C O2C C2C C1C . . . . -169.2(6) ?
Ni2 O2C C2C C1C . . . . -4.1(7) ?
O1C C1C C2C O2C . . . . -0.5(9) ?
C6C C1C C2C O2C . . . . -179.3(6) ?
O1C C1C C2C C3C . . . . 178.5(6) ?
C6C C1C C2C C3C . . . . -0.3(10) ?
O2C C2C C3C C4C . . . . 178.5(7) ?
C1C C2C C3C C4C . . . . -0.5(11) ?
C2C C3C C4C C5C . . . . 0.6(12) ?
C3C C4C C5C C6C . . . . 0.1(12) ?
C4C C5C C6C C1C . . . . -0.8(11) ?
C4C C5C C6C C8C . . . . 179.5(7) ?
O1C C1C C6C C5C . . . . -177.8(6) ?
C2C C1C C6C C5C . . . . 0.9(10) ?
O1C C1C C6C C8C . . . . 1.8(10) ?
C2C C1C C6C C8C . . . . -179.5(6) ?
N2C N1C C8C C6C . . . . 179.8(6) ?
Ni3 N1C C8C C6C . . . . 5.2(10) ?
C5C C6C C8C N1C . . . . -178.4(7) ?
C1C C6C C8C N1C . . . . 1.9(11) ?
C13C N3C C9C N2C . . . . 175.7(6) ?
Ni3 N3C C9C N2C . . . . -4.9(8) ?
C13C N3C C9C C10C . . . . -2.6(10) ?
Ni3 N3C C9C C10C . . . . 176.8(6) ?
N1C N2C C9C N3C . . . . 3.9(9) ?
N1C N2C C9C C10C . . . . -177.8(7) ?
N3C C9C C10C C11C . . . . 1.4(12) ?
N2C C9C C10C C11C . . . . -176.8(7) ?
C9C C10C C11C C12C . . . . 0.4(13) ?
C10C C11C C12C C13C . . . . -1.0(13) ?
C9C N3C C13C C12C . . . . 2.0(10) ?
Ni3 N3C C13C C12C . . . . -177.3(6) ?
C11C C12C C13C N3C . . . . -0.3(12) ?
C8D N1D N2D C9D . . . . 172.1(6) ?
Ni4 N1D N2D C9D . . . . -7.5(8) ?
Ni4 O1D C1D C2D . . . . -169.2(4) ?
Ni3 O1D C1D C2D . . . . -5.0(8) ?
Ni4 O1D C1D C6D . . . . 14.1(9) ?
Ni3 O1D C1D C6D . . . . 178.3(5) ?
C7D O2D C2D C3D . . . . -20.3(10) ?
Ni3 O2D C2D C3D . . . . -178.1(5) ?
C7D O2D C2D C1D . . . . 162.5(6) ?
Ni3 O2D C2D C1D . . . . 4.7(7) ?
O1D C1D C2D C3D . . . . -177.7(6) ?
C6D C1D C2D C3D . . . . -0.8(9) ?
O1D C1D C2D O2D . . . . -0.4(9) ?
C6D C1D C2D O2D . . . . 176.5(6) ?
O2D C2D C3D C4D . . . . -177.0(7) ?
C1D C2D C3D C4D . . . . 0.0(10) ?
C2D C3D C4D C5D . . . . 1.0(11) ?
C3D C4D C5D C6D . . . . -1.3(12) ?
O1D C1D C6D C5D . . . . 177.3(6) ?
C2D C1D C6D C5D . . . . 0.5(10) ?
O1D C1D C6D C8D . . . . 0.6(11) ?
C2D C1D C6D C8D . . . . -176.2(6) ?
C4D C5D C6D C1D . . . . 0.5(11) ?
C4D C5D C6D C8D . . . . 177.5(7) ?
N2D N1D C8D C6D . . . . 177.0(7) ?
Ni4 N1D C8D C6D . . . . -3.5(11) ?
C1D C6D C8D N1D . . . . -6.1(11) ?
C5D C6D C8D N1D . . . . 177.1(7) ?
C13D N3D C9D N2D . . . . -175.4(6) ?
Ni4 N3D C9D N2D . . . . 3.8(8) ?
C13D N3D C9D C10D . . . . 3.8(10) ?
Ni4 N3D C9D C10D . . . . -177.0(6) ?
N1D N2D C9D N3D . . . . 2.5(10) ?
N1D N2D C9D C10D . . . . -176.8(7) ?
N3D C9D C10D C11D . . . . -3.0(11) ?
N2D C9D C10D C11D . . . . 176.2(7) ?
C9D C10D C11D C12D . . . . 0.4(12) ?
C10D C11D C12D C13D . . . . 1.2(12) ?
C9D N3D C13D C12D . . . . -2.1(10) ?
Ni4 N3D C13D C12D . . . . 178.9(5) ?
C11D C12D C13D N3D . . . . -0.4(11) ?

_cod_database_fobs_code 2022514
